data_7151446
loop_
_publ_author_name
'Spiniello, Marisa'
'White, Jonathan M.'

_publ_section_title
;
 Low-temperature X-ray structural studies of the ester and ether
 derivatives of cis- and trans-4-tert-butyl cyclohexanol and
 2-adamantanol: application of the variable oxygen probe to determine
 the relative ?-donor ability of C?H and C?C bonds
;
_journal_issue 17
_journal_name_full 'Organic &amp;  Biomolecular Chemistry'
_journal_page_first 3094
_journal_paper_doi 10.1039/b303453d
_journal_volume 1
_journal_year 2003
_chemical_formula_sum 'C16 H23 N O3'
_chemical_formula_weight 277.35
_chemical_melting_point 81.5(15)
_chemical_name_systematic
;
?
;
_space_group_IT_number 2
_symmetry_cell_setting triclinic
_symmetry_space_group_name_Hall '-P 1'
_symmetry_space_group_name_H-M 'P -1'
_atom_sites_solution_hydrogens geom
_atom_sites_solution_primary direct
_atom_sites_solution_secondary difmap
_audit_creation_method SHELXL-97
_cell_angle_alpha 100.57(2)
_cell_angle_beta 90.17(2)
_cell_angle_gamma 95.16(2)
_cell_formula_units_Z 2
_cell_length_a 6.179(2)
_cell_length_b 11.071(3)
_cell_length_c 11.130(2)
_cell_measurement_reflns_used 25
_cell_measurement_temperature 130.0(2)
_cell_measurement_theta_max 15
_cell_measurement_theta_min 12
_cell_volume 745.3(3)
_computing_data_collection 'CAD-4 Software 5.0 (Enraf-Nonius, 1989)'
_computing_data_reduction 'PROCESS_DATA (Gable et al., 1994)'
_computing_structure_refinement 'SHELXL-97 (Sheldrick, 1997)'
_diffrn_ambient_temperature 130.0(2)
_diffrn_measured_fraction_theta_full 0.997
_diffrn_measured_fraction_theta_max 0.997
_diffrn_measurement_device_type 'Enraf-Nonius CAD-4 diffractometer'
_diffrn_measurement_method \q2\q
_diffrn_radiation_monochromator graphite
_diffrn_radiation_source 'fine-focus sealed tube'
_diffrn_radiation_type MoK\a
_diffrn_radiation_wavelength 0.71069
_diffrn_reflns_av_R_equivalents 0.0196
_diffrn_reflns_av_sigmaI/netI 0.0224
_diffrn_reflns_limit_h_max 7
_diffrn_reflns_limit_h_min 0
_diffrn_reflns_limit_k_max 13
_diffrn_reflns_limit_k_min -13
_diffrn_reflns_limit_l_max 13
_diffrn_reflns_limit_l_min -13
_diffrn_reflns_number 2888
_diffrn_reflns_theta_full 24.97
_diffrn_reflns_theta_max 24.97
_diffrn_reflns_theta_min 2.39
_diffrn_standards_decay_% 2
_diffrn_standards_interval_time 9600
_exptl_absorpt_coefficient_mu 0.085
_exptl_crystal_colour yellow
_exptl_crystal_density_diffrn 1.236
_exptl_crystal_density_method 'not measured'
_exptl_crystal_description plates
_exptl_crystal_F_000 300
_exptl_crystal_size_max 0.5
_exptl_crystal_size_mid 0.4
_exptl_crystal_size_min 0.12
_refine_diff_density_max 0.273
_refine_diff_density_min -0.216
_refine_diff_density_rms 0.045
_refine_ls_extinction_coef 0.011(5)
_refine_ls_extinction_expression Fc^*^=kFc[1+0.001xFc^2^\l^3^/sin(2\q)]^-1/4^
_refine_ls_extinction_method SHELXL
_refine_ls_goodness_of_fit_ref 1.022
_refine_ls_hydrogen_treatment mixed
_refine_ls_matrix_type full
_refine_ls_number_parameters 182
_refine_ls_number_reflns 2622
_refine_ls_number_restraints 0
_refine_ls_restrained_S_all 1.022
_refine_ls_R_factor_all 0.0531
_refine_ls_R_factor_gt 0.0439
_refine_ls_shift/su_max 0.000
_refine_ls_shift/su_mean 0.000
_refine_ls_structure_factor_coef Fsqd
_refine_ls_weighting_details 'calc w=1/[\s^2^(Fo^2^)+(0.0785P)^2^+0.2995P] where P=(Fo^2^+2Fc^2^)/3'
_refine_ls_weighting_scheme calc
_refine_ls_wR_factor_gt 0.1252
_refine_ls_wR_factor_ref 0.1332
_reflns_number_gt 2196
_reflns_number_total 2622
_reflns_threshold_expression >2sigma(I)
_cod_data_source_file b303453d.txt
_cod_data_source_block compound4i
_cod_depositor_comments
;
The following automatic conversions were performed:

'_chemical_melting_point' value '80-83' was changed to '81.5(15)' -
the average value was taken and precision was estimated.

Automatic conversion script
Id: cif_fix_values 1569 2011-02-09 13:29:24Z adriana 
;
_cod_original_sg_symbol_H-M P-1
_cod_database_code 7151446

loop_
_symmetry_equiv_pos_as_xyz
'x, y, z'
'-x, -y, -z'

loop_
_atom_site_label
_atom_site_type_symbol
_atom_site_fract_x
_atom_site_fract_y
_atom_site_fract_z
_atom_site_U_iso_or_equiv
_atom_site_adp_type
_atom_site_occupancy
_atom_site_symmetry_multiplicity
_atom_site_calc_flag
_atom_site_refinement_flags
_atom_site_disorder_assembly
_atom_site_disorder_group
C1 C 0.3865(3) 0.07958(15) 0.85672(14) 0.0234(4) Uani 1 1 d . . .
H1 H 0.4509 0.1144 0.9397 0.028 Uiso 1 1 calc R . .
C2 C 0.1834(3) -0.00456(16) 0.86885(15) 0.0275(4) Uani 1 1 d . . .
H2A H 0.0708 0.0457 0.9098 0.033 Uiso 1 1 calc R . .
H2B H 0.2174 -0.0636 0.9215 0.033 Uiso 1 1 calc R . .
C3 C 0.0918(3) -0.07673(15) 0.74619(15) 0.0241(4) Uani 1 1 d . . .
H3A H 0.0425 -0.0185 0.6965 0.029 Uiso 1 1 calc R . .
H3B H -0.0358 -0.1328 0.7605 0.029 Uiso 1 1 calc R . .
C4 C 0.2623(2) -0.15245(14) 0.67575(14) 0.0205(4) Uani 1 1 d . . .
H4 H 0.3132 -0.2067 0.7306 0.025 Uiso 1 1 calc R . .
C5 C 0.4576(3) -0.06245(15) 0.65725(14) 0.0234(4) Uani 1 1 d . . .
H5A H 0.5711 -0.1093 0.6126 0.028 Uiso 1 1 calc R . .
H5B H 0.4115 -0.0043 0.6065 0.028 Uiso 1 1 calc R . .
C6 C 0.5537(3) 0.01078(15) 0.77855(15) 0.0227(4) Uani 1 1 d . . .
H6A H 0.6164 -0.0465 0.8248 0.027 Uiso 1 1 calc R . .
H6B H 0.6731 0.0708 0.7616 0.027 Uiso 1 1 calc R . .
C7 C 0.1731(3) -0.23881(15) 0.55625(15) 0.0243(4) Uani 1 1 d . . .
C8 C 0.3532(3) -0.31444(18) 0.49629(17) 0.0362(5) Uani 1 1 d . . .
H8A H 0.4094 -0.3612 0.5544 0.054 Uiso 1 1 calc R . .
H8B H 0.4712 -0.2588 0.4727 0.054 Uiso 1 1 calc R . .
H8C H 0.2941 -0.3717 0.4235 0.054 Uiso 1 1 calc R . .
C9 C 0.0866(3) -0.16610(18) 0.46449(16) 0.0340(4) Uani 1 1 d . . .
H9A H 0.2031 -0.1074 0.4445 0.051 Uiso 1 1 calc R . .
H9B H -0.0342 -0.1211 0.5005 0.051 Uiso 1 1 calc R . .
H9C H 0.0355 -0.2233 0.3899 0.051 Uiso 1 1 calc R . .
C10 C -0.0119(3) -0.32990(17) 0.58622(17) 0.0314(4) Uani 1 1 d . . .
H10A H 0.0411 -0.3771 0.6448 0.047 Uiso 1 1 calc R . .
H10B H -0.0627 -0.3865 0.5112 0.047 Uiso 1 1 calc R . .
H10C H -0.1322 -0.2843 0.6218 0.047 Uiso 1 1 calc R . .
C11 C 0.4309(3) 0.29030(15) 0.82239(14) 0.0217(4) Uani 1 1 d . . .
C12 C 0.6414(3) 0.31271(15) 0.87319(15) 0.0247(4) Uani 1 1 d . . .
H12 H 0.7123 0.2474 0.8960 0.030 Uiso 1 1 calc R . .
C13 C 0.7453(3) 0.43071(16) 0.89000(15) 0.0250(4) Uani 1 1 d . . .
H13 H 0.8885 0.4466 0.9240 0.030 Uiso 1 1 calc R . .
C14 C 0.6412(3) 0.52519(15) 0.85750(14) 0.0222(4) Uani 1 1 d . . .
C15 C 0.4310(3) 0.50498(15) 0.80790(14) 0.0247(4) Uani 1 1 d . . .
H15 H 0.3594 0.5712 0.7877 0.030 Uiso 1 1 calc R . .
C16 C 0.3292(3) 0.38710(16) 0.78880(15) 0.0245(4) Uani 1 1 d . . .
H16 H 0.1879 0.3714 0.7523 0.029 Uiso 1 1 calc R . .
N1 N 0.7489(2) 0.65006(13) 0.88015(12) 0.0262(4) Uani 1 1 d . . .
O1 O 0.31333(18) 0.17921(10) 0.80173(10) 0.0250(3) Uani 1 1 d . . .
O2 O 0.6475(2) 0.73451(11) 0.85959(12) 0.0343(3) Uani 1 1 d . . .
O3 O 0.9383(2) 0.66542(12) 0.91877(13) 0.0389(4) Uani 1 1 d . . .

loop_
_atom_site_aniso_label
_atom_site_aniso_U_11
_atom_site_aniso_U_22
_atom_site_aniso_U_33
_atom_site_aniso_U_23
_atom_site_aniso_U_13
_atom_site_aniso_U_12
C1 0.0276(9) 0.0239(8) 0.0193(8) 0.0052(6) -0.0015(6) 0.0031(7)
C2 0.0302(9) 0.0297(9) 0.0235(9) 0.0069(7) 0.0080(7) 0.0024(7)
C3 0.0189(8) 0.0250(8) 0.0293(9) 0.0074(7) 0.0058(7) 0.0011(6)
C4 0.0184(8) 0.0229(8) 0.0214(8) 0.0067(6) 0.0003(6) 0.0031(6)
C5 0.0202(8) 0.0264(8) 0.0234(8) 0.0044(7) 0.0039(6) 0.0022(7)
C6 0.0190(8) 0.0231(8) 0.0263(9) 0.0056(7) -0.0012(6) 0.0015(6)
C7 0.0230(8) 0.0259(9) 0.0237(8) 0.0044(7) -0.0009(7) 0.0011(7)
C8 0.0337(10) 0.0379(11) 0.0317(10) -0.0071(8) 0.0022(8) 0.0022(8)
C9 0.0384(10) 0.0355(10) 0.0275(9) 0.0077(8) -0.0102(8) -0.0044(8)
C10 0.0297(9) 0.0289(9) 0.0341(10) 0.0050(7) -0.0037(7) -0.0039(7)
C11 0.0238(8) 0.0234(8) 0.0171(7) 0.0013(6) 0.0007(6) 0.0032(6)
C12 0.0261(9) 0.0255(9) 0.0232(8) 0.0043(7) -0.0049(7) 0.0059(7)
C13 0.0221(8) 0.0307(9) 0.0218(8) 0.0050(7) -0.0045(6) 0.0005(7)
C14 0.0252(8) 0.0243(8) 0.0171(8) 0.0043(6) 0.0005(6) 0.0015(7)
C15 0.0266(9) 0.0266(9) 0.0226(8) 0.0066(7) -0.0003(7) 0.0071(7)
C16 0.0212(8) 0.0293(9) 0.0229(8) 0.0033(7) -0.0034(6) 0.0039(7)
N1 0.0283(8) 0.0288(8) 0.0224(7) 0.0083(6) -0.0014(6) -0.0007(6)
O1 0.0239(6) 0.0225(6) 0.0284(6) 0.0047(5) -0.0043(5) 0.0017(5)
O2 0.0358(7) 0.0265(7) 0.0438(8) 0.0142(6) -0.0018(6) 0.0048(6)
O3 0.0330(8) 0.0352(7) 0.0488(8) 0.0132(6) -0.0150(6) -0.0062(6)

loop_
_atom_type_symbol
_atom_type_description
_atom_type_scat_dispersion_real
_atom_type_scat_dispersion_imag
_atom_type_scat_source
C C 0.0033 0.0016 'International Tables Vol C Tables 4.2.6.8 and 6.1.1.4'
H H 0.0000 0.0000 'International Tables Vol C Tables 4.2.6.8 and 6.1.1.4'
N N 0.0061 0.0033 'International Tables Vol C Tables 4.2.6.8 and 6.1.1.4'
O O 0.0106 0.0060 'International Tables Vol C Tables 4.2.6.8 and 6.1.1.4'

loop_
_geom_angle_atom_site_label_1
_geom_angle_atom_site_label_2
_geom_angle_atom_site_label_3
_geom_angle
_geom_angle_site_symmetry_1
_geom_angle_site_symmetry_3
_geom_angle_publ_flag
O1 C1 C2 105.47(13) . . ?
O1 C1 C6 111.61(13) . . ?
C2 C1 C6 111.33(14) . . ?
O1 C1 H1 109.5 . . ?
C2 C1 H1 109.5 . . ?
C6 C1 H1 109.5 . . ?
C1 C2 C3 113.25(13) . . ?
C1 C2 H2A 108.9 . . ?
C3 C2 H2A 108.9 . . ?
C1 C2 H2B 108.9 . . ?
C3 C2 H2B 108.9 . . ?
H2A C2 H2B 107.7 . . ?
C2 C3 C4 111.39(14) . . ?
C2 C3 H3A 109.3 . . ?
C4 C3 H3A 109.3 . . ?
C2 C3 H3B 109.3 . . ?
C4 C3 H3B 109.3 . . ?
H3A C3 H3B 108.0 . . ?
C3 C4 C5 107.57(13) . . ?
C3 C4 C7 114.09(13) . . ?
C5 C4 C7 114.23(13) . . ?
C3 C4 H4 106.8 . . ?
C5 C4 H4 106.8 . . ?
C7 C4 H4 106.8 . . ?
C6 C5 C4 112.16(13) . . ?
C6 C5 H5A 109.2 . . ?
C4 C5 H5A 109.2 . . ?
C6 C5 H5B 109.2 . . ?
C4 C5 H5B 109.2 . . ?
H5A C5 H5B 107.9 . . ?
C1 C6 C5 112.72(13) . . ?
C1 C6 H6A 109.0 . . ?
C5 C6 H6A 109.0 . . ?
C1 C6 H6B 109.0 . . ?
C5 C6 H6B 109.0 . . ?
H6A C6 H6B 107.8 . . ?
C9 C7 C10 108.54(14) . . ?
C9 C7 C8 108.97(15) . . ?
C10 C7 C8 107.59(15) . . ?
C9 C7 C4 111.92(14) . . ?
C10 C7 C4 109.85(13) . . ?
C8 C7 C4 109.87(13) . . ?
C7 C8 H8A 109.5 . . ?
C7 C8 H8B 109.5 . . ?
H8A C8 H8B 109.5 . . ?
C7 C8 H8C 109.5 . . ?
H8A C8 H8C 109.5 . . ?
H8B C8 H8C 109.5 . . ?
C7 C9 H9A 109.5 . . ?
C7 C9 H9B 109.5 . . ?
H9A C9 H9B 109.5 . . ?
C7 C9 H9C 109.5 . . ?
H9A C9 H9C 109.5 . . ?
H9B C9 H9C 109.5 . . ?
C7 C10 H10A 109.5 . . ?
C7 C10 H10B 109.5 . . ?
H10A C10 H10B 109.5 . . ?
C7 C10 H10C 109.5 . . ?
H10A C10 H10C 109.5 . . ?
H10B C10 H10C 109.5 . . ?
O1 C11 C16 115.58(14) . . ?
O1 C11 C12 124.80(15) . . ?
C16 C11 C12 119.61(15) . . ?
C13 C12 C11 119.47(15) . . ?
C13 C12 H12 120.3 . . ?
C11 C12 H12 120.3 . . ?
C14 C13 C12 120.02(15) . . ?
C14 C13 H13 120.0 . . ?
C12 C13 H13 120.0 . . ?
C13 C14 C15 121.37(15) . . ?
C13 C14 N1 119.52(15) . . ?
C15 C14 N1 119.05(15) . . ?
C16 C15 C14 118.63(15) . . ?
C16 C15 H15 120.7 . . ?
C14 C15 H15 120.7 . . ?
C15 C16 C11 120.86(15) . . ?
C15 C16 H16 119.6 . . ?
C11 C16 H16 119.6 . . ?
O2 N1 O3 123.19(15) . . ?
O2 N1 C14 118.62(14) . . ?
O3 N1 C14 118.19(14) . . ?
C11 O1 C1 119.05(13) . . ?

loop_
_geom_bond_atom_site_label_1
_geom_bond_atom_site_label_2
_geom_bond_distance
_geom_bond_site_symmetry_2
_geom_bond_publ_flag
C1 O1 1.460(2) . ?
C1 C2 1.516(2) . ?
C1 C6 1.520(2) . ?
C1 H1 1.0000 . ?
C2 C3 1.529(2) . ?
C2 H2A 0.9900 . ?
C2 H2B 0.9900 . ?
C3 C4 1.533(2) . ?
C3 H3A 0.9900 . ?
C3 H3B 0.9900 . ?
C4 C5 1.534(2) . ?
C4 C7 1.556(2) . ?
C4 H4 1.0000 . ?
C5 C6 1.530(2) . ?
C5 H5A 0.9900 . ?
C5 H5B 0.9900 . ?
C6 H6A 0.9900 . ?
C6 H6B 0.9900 . ?
C7 C9 1.534(2) . ?
C7 C10 1.534(2) . ?
C7 C8 1.534(2) . ?
C8 H8A 0.9800 . ?
C8 H8B 0.9800 . ?
C8 H8C 0.9800 . ?
C9 H9A 0.9800 . ?
C9 H9B 0.9800 . ?
C9 H9C 0.9800 . ?
C10 H10A 0.9800 . ?
C10 H10B 0.9800 . ?
C10 H10C 0.9800 . ?
C11 O1 1.352(2) . ?
C11 C16 1.396(2) . ?
C11 C12 1.399(2) . ?
C12 C13 1.383(2) . ?
C12 H12 0.9500 . ?
C13 C14 1.377(2) . ?
C13 H13 0.9500 . ?
C14 C15 1.393(2) . ?
C14 N1 1.457(2) . ?
C15 C16 1.376(2) . ?
C15 H15 0.9500 . ?
C16 H16 0.9500 . ?
N1 O2 1.2257(19) . ?
N1 O3 1.232(2) . ?

loop_
_geom_torsion_atom_site_label_1
_geom_torsion_atom_site_label_2
_geom_torsion_atom_site_label_3
_geom_torsion_atom_site_label_4
_geom_torsion
_geom_torsion_site_symmetry_1
_geom_torsion_site_symmetry_2
_geom_torsion_site_symmetry_3
_geom_torsion_site_symmetry_4
_geom_torsion_publ_flag
O1 C1 C2 C3 70.72(17) . . . . ?
C6 C1 C2 C3 -50.49(19) . . . . ?
C1 C2 C3 C4 56.24(19) . . . . ?
C2 C3 C4 C5 -58.25(17) . . . . ?
C2 C3 C4 C7 173.94(13) . . . . ?
C3 C4 C5 C6 58.23(17) . . . . ?
C7 C4 C5 C6 -174.04(13) . . . . ?
O1 C1 C6 C5 -67.81(17) . . . . ?
C2 C1 C6 C5 49.75(18) . . . . ?
C4 C5 C6 C1 -55.38(18) . . . . ?
C3 C4 C7 C9 61.46(18) . . . . ?
C5 C4 C7 C9 -62.86(18) . . . . ?
C3 C4 C7 C10 -59.18(18) . . . . ?
C5 C4 C7 C10 176.50(13) . . . . ?
C3 C4 C7 C8 -177.35(14) . . . . ?
C5 C4 C7 C8 58.33(18) . . . . ?
O1 C11 C12 C13 -179.95(14) . . . . ?
C16 C11 C12 C13 0.3(2) . . . . ?
C11 C12 C13 C14 0.4(2) . . . . ?
C12 C13 C14 C15 0.2(2) . . . . ?
C12 C13 C14 N1 177.55(14) . . . . ?
C13 C14 C15 C16 -1.6(2) . . . . ?
N1 C14 C15 C16 -178.88(14) . . . . ?
C14 C15 C16 C11 2.3(2) . . . . ?
O1 C11 C16 C15 178.57(14) . . . . ?
C12 C11 C16 C15 -1.7(2) . . . . ?
C13 C14 N1 O2 -174.33(14) . . . . ?
C15 C14 N1 O2 3.0(2) . . . . ?
C13 C14 N1 O3 5.9(2) . . . . ?
C15 C14 N1 O3 -176.73(14) . . . . ?
C16 C11 O1 C1 -167.24(13) . . . . ?
C12 C11 O1 C1 13.0(2) . . . . ?
C2 C1 O1 C11 154.01(13) . . . . ?
C6 C1 O1 C11 -84.96(16) . . . . ?
